data_4515901
loop_
_publ_author_name
'Majumder, Ishani'
'Chakraborty, Prateeti'
'\'Alvarez, Raquel'
'Gonzalez-Diaz, Myriam'
'Pel\'aez, Rafael'
'Ellahioui, Younes'
'Bauza, Antonio'
'Frontera, Antonio'
'Zangrando, Ennio'
'G\'omez-Ruiz, Santiago'
'Das, Debasis'

_publ_section_title
;
 Bioactive Heterometallic Cu<sup>II</sup>-Zn<sup>II</sup> Complexes with
 Potential Biomedical Applications.
;
_journal_issue 10
_journal_name_full 'ACS omega'
_journal_page_first 13343
_journal_page_last 13353
_journal_paper_doi 10.1021/acsomega.8b01260
_journal_volume 3
_journal_year 2018
_chemical_formula_moiety 'C38 H36 Cl4 Cu2 N6 O10 Zn, H2 O'
_chemical_formula_sum 'C38 H36 Cl4 Cu2 N6 O11 Zn'
_chemical_formula_weight 1086.98
_space_group_crystal_system monoclinic
_space_group_IT_number 14
_space_group_name_Hall '-P 2ybc'
_space_group_name_H-M_alt 'P 1 21/c 1'
_atom_sites_solution_hydrogens geom
_audit_creation_method SHELXL-2014/7
_cell_angle_alpha 90
_cell_angle_beta 111.678(3)
_cell_angle_gamma 90
_cell_formula_units_Z 2
_cell_length_a 10.0431(9)
_cell_length_b 19.9558(19)
_cell_length_c 11.4121(11)
_cell_measurement_reflns_used 1854
_cell_measurement_temperature 293(2)
_cell_measurement_theta_max 20.17
_cell_measurement_theta_min 2.31
_cell_volume 2125.4(3)
_computing_cell_refinement 'BRUKER SMART'
_computing_data_collection 'BRUKER SMART'
_computing_data_reduction 'BRUKER SAINT'
_computing_molecular_graphics 'Ortep3 for Windows (Farrugia,1997)'
_computing_publication_material 'Wingx 2013.3 (Farrugia, 2012)'
_computing_structure_refinement 'SHELXL-2014/7 (Sheldrick, 2014)'
_computing_structure_solution 'SHELX97 (Sheldrick, 2008)'
_diffrn_ambient_temperature 293(2)
_diffrn_measured_fraction_theta_full 0.998
_diffrn_measured_fraction_theta_max 0.998
_diffrn_measurement_device_type 'BRUKER SMART APEX CCD DIFFRACTOMETER'
_diffrn_measurement_method 'OMEGA-PHI SCAN'
_diffrn_radiation_monochromator graphite
_diffrn_radiation_source 'fine-focus sealed tube'
_diffrn_radiation_type MoK\a
_diffrn_radiation_wavelength 0.71073
_diffrn_reflns_av_R_equivalents 0.0741
_diffrn_reflns_av_unetI/netI 0.0424
_diffrn_reflns_Laue_measured_fraction_full 0.998
_diffrn_reflns_Laue_measured_fraction_max 0.998
_diffrn_reflns_limit_h_max 10
_diffrn_reflns_limit_h_min -10
_diffrn_reflns_limit_k_max 20
_diffrn_reflns_limit_k_min -19
_diffrn_reflns_limit_l_max 11
_diffrn_reflns_limit_l_min -11
_diffrn_reflns_number 17187
_diffrn_reflns_point_group_measured_fraction_full 0.998
_diffrn_reflns_point_group_measured_fraction_max 0.998
_diffrn_reflns_theta_full 21.548
_diffrn_reflns_theta_max 21.548
_diffrn_reflns_theta_min 2.041
_exptl_absorpt_coefficient_mu 1.869
_exptl_absorpt_correction_T_max 0.610
_exptl_absorpt_correction_T_min 0.595
_exptl_absorpt_correction_type multi-scan
_exptl_absorpt_process_details 'BRUKER SADABS'
_exptl_crystal_colour green
_exptl_crystal_density_diffrn 1.698
_exptl_crystal_description block
_exptl_crystal_F_000 1100
_exptl_crystal_size_max 0.33
_exptl_crystal_size_mid 0.32
_exptl_crystal_size_min 0.32
_refine_diff_density_max 0.590
_refine_diff_density_min -0.290
_refine_diff_density_rms 0.069
_refine_ls_extinction_method none
_refine_ls_goodness_of_fit_ref 1.045
_refine_ls_hydrogen_treatment constr
_refine_ls_matrix_type full
_refine_ls_number_parameters 285
_refine_ls_number_reflns 2460
_refine_ls_number_restraints 6
_refine_ls_restrained_S_all 1.045
_refine_ls_R_factor_all 0.0591
_refine_ls_R_factor_gt 0.0402
_refine_ls_shift/su_max 0.001
_refine_ls_shift/su_mean 0.000
_refine_ls_structure_factor_coef Fsqd
_refine_ls_weighting_details 'w=1/[\s^2^(Fo^2^)+(0.0443P)^2^+2.7000P] where P=(Fo^2^+2Fc^2^)/3'
_refine_ls_weighting_scheme calc
_refine_ls_wR_factor_gt 0.0911
_refine_ls_wR_factor_ref 0.1003
_reflns_Friedel_coverage 0.000
_reflns_number_gt 1857
_reflns_number_total 2460
_reflns_threshold_expression 'I > 2\s(I)'
_cod_data_source_file ao8b01260_si_003.cif
_cod_data_source_block 2
_cod_depositor_comments
;
The following automatic conversions were performed:

data item '_exptl_absorpt_correction_type' value 'MULTI-SCAN' was
changed to 'multi-scan' in accordance with the
/home/data/users/saulius/crontab/automatic-downloads/current/ACS/lib/dictionaries/cif_core.dic
dictionary named 'cif_core.dic' version 2.4.2 last updated on
2011-04-26.

Automatic conversion script
Id: cif_fix_values 6909 2019-04-08 15:41:33Z antanas 
;
_cod_original_sg_symbol_H-M 'P 21/c'
_cod_database_code 4515901
_shelx_shelxl_version_number 2014/7
_shelx_space_group_comment
;
The symmetry employed for this shelxl refinement is uniquely defined
by the following loop, which should always be used as a source of
symmetry information in preference to the above space-group names.
They are only intended as comments.
;
_exptl_absorpt_special_details 'Bruker (2001). Sadabs. Bruker AXS Inc., Madison, Wisconsin, USA'

loop_
_space_group_symop_operation_xyz
'x, y, z'
'-x, y+1/2, -z+1/2'
'-x, -y, -z'
'x, -y-1/2, z-1/2'

loop_
_atom_site_label
_atom_site_type_symbol
_atom_site_fract_x
_atom_site_fract_y
_atom_site_fract_z
_atom_site_U_iso_or_equiv
_atom_site_adp_type
_atom_site_occupancy
_atom_site_site_symmetry_order
_atom_site_calc_flag
_atom_site_refinement_flags_posn
_atom_site_refinement_flags_adp
_atom_site_refinement_flags_occupancy
_atom_site_disorder_assembly
_atom_site_disorder_group
Cu Cu 1.23502(7) -0.07460(3) 1.20277(6) 0.0408(2) Uani 1 1 d . . . . .
Zn Zn 1.0000 0.0000 1.0000 0.0518(3) Uani 1 2 d S . P A .
N1 N 1.2307(4) -0.1590(2) 1.2876(4) 0.0382(11) Uani 1 1 d . . . . .
N2 N 1.4354(5) -0.0537(2) 1.3066(4) 0.0442(12) Uani 1 1 d . . . . .
O1 O 1.0508(4) -0.09601(18) 1.0706(3) 0.0450(10) Uani 1 1 d . . . . .
O2 O 1.2163(4) 0.00387(17) 1.0981(3) 0.0470(10) Uani 1 1 d . . . . .
N3b N 1.0633(13) 0.0332(5) 1.2996(10) 0.047(3) Uiso 0.5 1 d D . P A 1
O3b O 1.1676(14) -0.0072(6) 1.3374(12) 0.078(5) Uiso 0.5 1 d D . P A 1
O4b O 0.9773(12) 0.0297(5) 1.1845(10) 0.058(4) Uiso 0.5 1 d D . P A 1
O5b O 1.0665(11) 0.0797(5) 1.3639(9) 0.095(3) Uiso 0.5 1 d D . P A 1
N3 N 1.0046(13) 0.0187(5) 1.2704(10) 0.048(3) Uiso 0.5 1 d D . P A 2
O3 O 1.1240(13) -0.0125(6) 1.3170(11) 0.065(4) Uiso 0.5 1 d D . P A 2
O4 O 0.9375(13) 0.0210(6) 1.1511(10) 0.066(4) Uiso 0.5 1 d D . P A 2
O5 O 0.9444(11) 0.0346(5) 1.3409(9) 0.089(3) Uiso 0.5 1 d D . P A 2
Cl1 Cl 0.89799(19) -0.36550(9) 0.85752(17) 0.0814(6) Uani 1 1 d . . . B 1
Cl2 Cl 1.67386(15) 0.14989(7) 1.00372(14) 0.0549(4) Uani 1 1 d . . . C 1
C1 C 1.0150(5) -0.1575(3) 1.0224(5) 0.0399(14) Uani 1 1 d . . . B 1
C2 C 0.9250(6) -0.1677(3) 0.8983(5) 0.0552(17) Uani 1 1 d . . . B 1
H2 H 0.8877 -0.1307 0.8471 0.066 Uiso 1 1 calc R U . B 1
C3 C 0.8892(6) -0.2307(4) 0.8487(6) 0.0611(19) Uani 1 1 d . . . B 1
H3 H 0.8291 -0.2359 0.7648 0.073 Uiso 1 1 calc R U . B 1
C4 C 0.9417(6) -0.2860(3) 0.9224(6) 0.0542(16) Uani 1 1 d . . . B 1
C5 C 1.0281(5) -0.2783(3) 1.0475(5) 0.0467(15) Uani 1 1 d . . . B 1
H5 H 1.0604 -0.3158 1.0983 0.056 Uiso 1 1 calc R U . B 1
C6 C 1.0675(5) -0.2146(3) 1.0984(5) 0.0387(14) Uani 1 1 d . . . B 1
C7 C 1.1599(6) -0.2102(3) 1.2306(5) 0.0415(14) Uani 1 1 d . . . B 1
H7 H 1.1683 -0.2487 1.2788 0.050 Uiso 1 1 calc R U . B 1
C8 C 1.3166(6) -0.1656(3) 1.4215(5) 0.0469(15) Uani 1 1 d . . . D 1
H8A H 1.3024 -0.2100 1.4497 0.056 Uiso 1 1 calc R U . D 1
H8B H 1.2841 -0.1331 1.4683 0.056 Uiso 1 1 calc R U . D 1
C9 C 1.4756(6) -0.1549(3) 1.4501(5) 0.0476(15) Uani 1 1 d . . . D 1
C10 C 1.5293(6) -0.1998(3) 1.3706(6) 0.0646(18) Uani 1 1 d . . . D 1
H10A H 1.4863 -0.1866 1.2837 0.097 Uiso 1 1 calc R U . D 1
H10B H 1.5042 -0.2454 1.3794 0.097 Uiso 1 1 calc R U . D 1
H10C H 1.6316 -0.1959 1.3980 0.097 Uiso 1 1 calc R U . D 1
C11 C 1.5546(7) -0.1711(3) 1.5914(6) 0.079(2) Uani 1 1 d . . . D 1
H11A H 1.5408 -0.2174 1.6063 0.119 Uiso 1 1 calc R U . D 1
H11B H 1.5171 -0.1435 1.6410 0.119 Uiso 1 1 calc R U . D 1
H11C H 1.6551 -0.1623 1.6147 0.119 Uiso 1 1 calc R U . D 1
C12 C 1.5061(7) -0.0815(3) 1.4352(5) 0.0621(19) Uani 1 1 d . . . D 1
H12A H 1.4762 -0.0554 1.4929 0.075 Uiso 1 1 calc R U . D 1
H12B H 1.6088 -0.0759 1.4601 0.075 Uiso 1 1 calc R U . D 1
C13 C 1.5116(6) -0.0134(3) 1.2694(5) 0.0470(15) Uani 1 1 d . . . C 1
H13 H 1.6082 -0.0108 1.3205 0.056 Uiso 1 1 calc R U . C 1
C14 C 1.4659(6) 0.0283(3) 1.1584(5) 0.0397(14) Uani 1 1 d . . . C 1
C15 C 1.5743(6) 0.0641(3) 1.1348(5) 0.0434(14) Uani 1 1 d . . . C 1
H15 H 1.6697 0.0587 1.1874 0.052 Uiso 1 1 calc R U . C 1
C16 C 1.5383(6) 0.1067(3) 1.0338(5) 0.0410(14) Uani 1 1 d . . . C 1
C17 C 1.3981(6) 0.1155(3) 0.9545(5) 0.0449(15) Uani 1 1 d . . . C 1
H17 H 1.3758 0.1451 0.8869 0.054 Uiso 1 1 calc R U . C 1
C18 C 1.2914(6) 0.0807(3) 0.9754(5) 0.0480(15) Uani 1 1 d . . . C 1
H18 H 1.1970 0.0863 0.9206 0.058 Uiso 1 1 calc R U . C 1
C19 C 1.3220(5) 0.0364(2) 1.0783(5) 0.0367(13) Uani 1 1 d . . . C 1
O1W O 1.1810(11) -0.0431(6) 1.5718(9) 0.105(4) Uani 0.5 1 d . . P E 1

loop_
_atom_site_aniso_label
_atom_site_aniso_U_11
_atom_site_aniso_U_22
_atom_site_aniso_U_33
_atom_site_aniso_U_23
_atom_site_aniso_U_13
_atom_site_aniso_U_12
Cu 0.0397(4) 0.0310(4) 0.0480(4) 0.0101(3) 0.0119(3) 0.0031(3)
Zn 0.0362(6) 0.0420(6) 0.0755(7) 0.0248(5) 0.0185(5) 0.0122(4)
N1 0.040(3) 0.032(3) 0.040(3) 0.008(2) 0.011(2) 0.000(2)
N2 0.054(3) 0.029(3) 0.041(3) 0.005(2) 0.007(2) -0.003(2)
O1 0.034(2) 0.040(3) 0.055(2) 0.0124(19) 0.0083(18) 0.0054(18)
O2 0.033(2) 0.040(2) 0.067(3) 0.0253(19) 0.0179(19) 0.0071(18)
Cl1 0.0725(12) 0.0737(13) 0.0828(13) -0.0324(10) 0.0109(10) -0.0083(10)
Cl2 0.0524(9) 0.0454(10) 0.0742(11) -0.0031(8) 0.0320(8) -0.0088(7)
C1 0.024(3) 0.044(4) 0.052(4) 0.006(3) 0.015(3) 0.001(3)
C2 0.047(4) 0.062(5) 0.046(4) 0.014(3) 0.004(3) 0.000(3)
C3 0.037(4) 0.090(6) 0.047(4) -0.002(4) 0.005(3) -0.007(4)
C4 0.040(4) 0.059(4) 0.058(4) -0.013(4) 0.010(3) -0.007(3)
C5 0.034(3) 0.043(4) 0.055(4) 0.006(3) 0.008(3) 0.003(3)
C6 0.032(3) 0.037(4) 0.045(3) 0.007(3) 0.012(3) -0.002(3)
C7 0.042(3) 0.036(4) 0.050(4) 0.014(3) 0.022(3) 0.005(3)
C8 0.062(4) 0.040(4) 0.035(3) 0.006(3) 0.012(3) 0.005(3)
C9 0.047(4) 0.036(4) 0.047(4) 0.007(3) 0.002(3) 0.000(3)
C10 0.052(4) 0.053(4) 0.087(5) 0.018(4) 0.023(4) 0.009(3)
C11 0.082(5) 0.061(5) 0.065(5) 0.026(4) -0.009(4) -0.016(4)
C12 0.078(5) 0.043(4) 0.045(4) 0.005(3) -0.002(3) -0.015(3)
C13 0.039(3) 0.038(4) 0.053(4) 0.000(3) 0.005(3) 0.000(3)
C14 0.041(4) 0.027(3) 0.050(4) -0.001(3) 0.016(3) -0.005(3)
C15 0.036(3) 0.034(3) 0.054(4) -0.004(3) 0.009(3) 0.001(3)
C16 0.038(4) 0.030(3) 0.059(4) -0.005(3) 0.023(3) -0.004(3)
C17 0.049(4) 0.030(3) 0.061(4) 0.013(3) 0.025(3) 0.004(3)
C18 0.036(3) 0.040(4) 0.065(4) 0.016(3) 0.015(3) 0.011(3)
C19 0.037(3) 0.025(3) 0.051(3) 0.005(3) 0.020(3) 0.006(3)
O1W 0.081(7) 0.122(9) 0.088(7) -0.013(6) 0.001(6) -0.008(6)

loop_
_atom_type_symbol
_atom_type_description
_atom_type_scat_dispersion_real
_atom_type_scat_dispersion_imag
_atom_type_scat_source
C C 0.0033 0.0016 'International Tables Vol C Tables 4.2.6.8 and 6.1.1.4'
H H 0.0000 0.0000 'International Tables Vol C Tables 4.2.6.8 and 6.1.1.4'
N N 0.0061 0.0033 'International Tables Vol C Tables 4.2.6.8 and 6.1.1.4'
O O 0.0106 0.0060 'International Tables Vol C Tables 4.2.6.8 and 6.1.1.4'
Cl Cl 0.1484 0.1585 'International Tables Vol C Tables 4.2.6.8 and 6.1.1.4'
Cu Cu 0.3201 1.2651 'International Tables Vol C Tables 4.2.6.8 and 6.1.1.4'
Zn Zn 0.2839 1.4301 'International Tables Vol C Tables 4.2.6.8 and 6.1.1.4'

loop_
_geom_angle_atom_site_label_1
_geom_angle_atom_site_label_2
_geom_angle_atom_site_label_3
_geom_angle
_geom_angle_site_symmetry_1
_geom_angle_site_symmetry_3
O2 Cu N1 171.65(17) . .
O2 Cu O1 81.50(15) . .
N1 Cu O1 90.34(16) . .
O2 Cu N2 92.59(17) . .
N1 Cu N2 95.11(18) . .
O1 Cu N2 167.95(17) . .
O2 Cu O3b 87.4(3) . .
N1 Cu O3b 96.1(3) . .
O1 Cu O3b 102.3(3) . .
N2 Cu O3b 87.8(4) . .
O2 Cu O3 87.6(3) . .
N1 Cu O3 94.4(3) . .
O1 Cu O3 92.0(3) . .
N2 Cu O3 98.2(3) . .
O2 Cu Zn 42.08(10) . .
N1 Cu Zn 130.67(13) . .
O1 Cu Zn 42.83(10) . .
N2 Cu Zn 133.97(13) . .
O3b Cu Zn 83.4(3) . .
O3 Cu Zn 76.6(3) . .
O2 Zn O2 180.0 3_757 .
O2 Zn O1 103.74(13) 3_757 .
O2 Zn O1 76.26(13) . .
O2 Zn O1 76.26(13) 3_757 3_757
O2 Zn O1 103.74(13) . 3_757
O1 Zn O1 180.0 . 3_757
O2 Zn O4 82.9(3) 3_757 .
O2 Zn O4 97.1(3) . .
O1 Zn O4 88.3(3) . .
O1 Zn O4 91.7(3) 3_757 .
O2 Zn O4 97.1(3) 3_757 3_757
O2 Zn O4 82.9(3) . 3_757
O1 Zn O4 91.7(3) . 3_757
O1 Zn O4 88.3(3) 3_757 3_757
O4 Zn O4 180.0 . 3_757
O2 Zn O4b 93.8(3) 3_757 .
O2 Zn O4b 86.2(3) . .
O1 Zn O4b 88.6(3) . .
O1 Zn O4b 91.4(3) 3_757 .
O2 Zn O4b 86.2(3) 3_757 3_757
O2 Zn O4b 93.8(3) . 3_757
O1 Zn O4b 91.4(3) . 3_757
O1 Zn O4b 88.6(3) 3_757 3_757
O4b Zn O4b 180.0 . 3_757
O2 Zn Cu 140.62(9) 3_757 .
O2 Zn Cu 39.38(9) . .
O1 Zn Cu 39.98(10) . .
O1 Zn Cu 140.02(10) 3_757 .
O4 Zn Cu 81.6(3) . .
O4 Zn Cu 98.4(3) 3_757 .
O4b Zn Cu 74.7(3) . .
O4b Zn Cu 105.3(3) 3_757 .
O2 Zn Cu 39.38(9) 3_757 3_757
O2 Zn Cu 140.62(9) . 3_757
O1 Zn Cu 140.02(10) . 3_757
O1 Zn Cu 39.98(10) 3_757 3_757
O4 Zn Cu 98.4(3) . 3_757
O4 Zn Cu 81.6(3) 3_757 3_757
O4b Zn Cu 105.3(3) . 3_757
O4b Zn Cu 74.7(3) 3_757 3_757
Cu Zn Cu 180.0 . 3_757
C7 N1 C8 117.7(4) . .
C7 N1 Cu 123.2(4) . .
C8 N1 Cu 119.0(4) . .
C13 N2 C12 115.8(5) . .
C13 N2 Cu 122.3(4) . .
C12 N2 Cu 121.8(4) . .
C1 O1 Cu 123.5(3) . .
C1 O1 Zn 134.4(3) . .
Cu O1 Zn 97.18(16) . .
C19 O2 Cu 126.6(3) . .
C19 O2 Zn 132.6(3) . .
Cu O2 Zn 98.55(15) . .
O5b N3b O3b 117.5(12) . .
O5b N3b O4b 122.4(11) . .
O3b N3b O4b 118.4(11) . .
N3b O3b Cu 123.4(9) . .
N3b O4b Zn 134.6(8) . .
O5 N3 O4 120.1(11) . .
O5 N3 O3 118.2(11) . .
O4 N3 O3 120.4(10) . .
N3 O3 Cu 126.0(9) . .
N3 O4 Zn 132.3(8) . .
O1 C1 C2 122.0(5) . .
O1 C1 C6 120.3(5) . .
C2 C1 C6 117.7(5) . .
C3 C2 C1 122.0(6) . .
C3 C2 H2 119.0 . .
C1 C2 H2 119.0 . .
C4 C3 C2 120.1(5) . .
C4 C3 H3 119.9 . .
C2 C3 H3 119.9 . .
C3 C4 C5 119.9(6) . .
C3 C4 Cl1 119.6(5) . .
C5 C4 Cl1 120.4(5) . .
C4 C5 C6 120.5(5) . .
C4 C5 H5 119.8 . .
C6 C5 H5 119.8 . .
C5 C6 C1 119.8(5) . .
C5 C6 C7 117.5(5) . .
C1 C6 C7 122.7(5) . .
N1 C7 C6 126.8(5) . .
N1 C7 H7 116.6 . .
C6 C7 H7 116.6 . .
N1 C8 C9 112.3(5) . .
N1 C8 H8A 109.1 . .
C9 C8 H8A 109.1 . .
N1 C8 H8B 109.1 . .
C9 C8 H8B 109.1 . .
H8A C8 H8B 107.9 . .
C10 C9 C12 111.9(5) . .
C10 C9 C8 111.6(5) . .
C12 C9 C8 110.5(5) . .
C10 C9 C11 110.1(5) . .
C12 C9 C11 105.7(5) . .
C8 C9 C11 106.8(5) . .
C9 C10 H10A 109.5 . .
C9 C10 H10B 109.5 . .
H10A C10 H10B 109.5 . .
C9 C10 H10C 109.5 . .
H10A C10 H10C 109.5 . .
H10B C10 H10C 109.5 . .
C9 C11 H11A 109.5 . .
C9 C11 H11B 109.5 . .
H11A C11 H11B 109.5 . .
C9 C11 H11C 109.5 . .
H11A C11 H11C 109.5 . .
H11B C11 H11C 109.5 . .
N2 C12 C9 115.4(4) . .
N2 C12 H12A 108.4 . .
C9 C12 H12A 108.4 . .
N2 C12 H12B 108.4 . .
C9 C12 H12B 108.4 . .
H12A C12 H12B 107.5 . .
N2 C13 C14 128.0(5) . .
N2 C13 H13 116.0 . .
C14 C13 H13 116.0 . .
C19 C14 C15 120.0(5) . .
C19 C14 C13 123.7(5) . .
C15 C14 C13 116.3(5) . .
C16 C15 C14 119.6(5) . .
C16 C15 H15 120.2 . .
C14 C15 H15 120.2 . .
C15 C16 C17 121.5(5) . .
C15 C16 Cl2 119.3(4) . .
C17 C16 Cl2 119.3(4) . .
C18 C17 C16 119.7(5) . .
C18 C17 H17 120.1 . .
C16 C17 H17 120.1 . .
C17 C18 C19 121.3(5) . .
C17 C18 H18 119.4 . .
C19 C18 H18 119.4 . .
O2 C19 C14 121.7(5) . .
O2 C19 C18 120.3(5) . .
C14 C19 C18 118.0(5) . .

loop_
_geom_bond_atom_site_label_1
_geom_bond_atom_site_label_2
_geom_bond_distance
_geom_bond_site_symmetry_2
Cu O2 1.936(3) .
Cu N1 1.951(4) .
Cu O1 1.954(3) .
Cu N2 1.966(4) .
Cu O3b 2.323(12) .
Cu O3 2.356(11) .
Cu Zn 3.0178(6) .
Zn O2 2.045(3) 3_757
Zn O2 2.045(3) .
Zn O1 2.068(3) .
Zn O1 2.068(3) 3_757
Zn O4 2.084(10) .
Zn O4 2.084(10) 3_757
Zn O4b 2.279(11) .
Zn O4b 2.279(11) 3_757
Zn Cu 3.0178(6) 3_757
N1 C7 1.276(6) .
N1 C8 1.457(6) .
N2 C13 1.287(7) .
N2 C12 1.481(7) .
O1 C1 1.338(6) .
O2 C19 1.333(6) .
N3b O5b 1.175(10) .
N3b O3b 1.265(12) .
N3b O4b 1.280(12) .
N3 O5 1.213(11) .
N3 O4 1.278(13) .
N3 O3 1.279(12) .
Cl1 C4 1.738(6) .
Cl2 C16 1.750(5) .
C1 C2 1.385(7) .
C1 C6 1.411(7) .
C2 C3 1.371(8) .
C2 H2 0.9300 .
C3 C4 1.369(8) .
C3 H3 0.9300 .
C4 C5 1.378(7) .
C5 C6 1.393(7) .
C5 H5 0.9300 .
C6 C7 1.453(7) .
C7 H7 0.9300 .
C8 C9 1.522(8) .
C8 H8A 0.9700 .
C8 H8B 0.9700 .
C9 C10 1.509(8) .
C9 C12 1.519(7) .
C9 C11 1.546(7) .
C10 H10A 0.9600 .
C10 H10B 0.9600 .
C10 H10C 0.9600 .
C11 H11A 0.9600 .
C11 H11B 0.9600 .
C11 H11C 0.9600 .
C12 H12A 0.9700 .
C12 H12B 0.9700 .
C13 C14 1.442(7) .
C13 H13 0.9300 .
C14 C19 1.405(7) .
C14 C15 1.408(7) .
C15 C16 1.369(7) .
C15 H15 0.9300 .
C16 C17 1.375(7) .
C17 C18 1.371(7) .
C17 H17 0.9300 .
C18 C19 1.410(7) .
C18 H18 0.9300 .

loop_
_geom_torsion_atom_site_label_1
_geom_torsion_atom_site_label_2
_geom_torsion_atom_site_label_3
_geom_torsion_atom_site_label_4
_geom_torsion
O5b N3b O3b Cu -154.4(10)
O4b N3b O3b Cu 11.1(19)
O5b N3b O4b Zn 134.0(11)
O3b N3b O4b Zn -31(2)
O5 N3 O3 Cu 162.6(10)
O4 N3 O3 Cu -3.8(19)
O5 N3 O4 Zn 178.9(10)
O3 N3 O4 Zn -15(2)
Cu O1 C1 C2 -148.5(4)
Zn O1 C1 C2 0.4(8)
Cu O1 C1 C6 32.2(6)
Zn O1 C1 C6 -178.8(3)
O1 C1 C2 C3 179.5(5)
C6 C1 C2 C3 -1.3(8)
C1 C2 C3 C4 0.6(9)
C2 C3 C4 C5 1.4(9)
C2 C3 C4 Cl1 -178.8(5)
C3 C4 C5 C6 -2.7(9)
Cl1 C4 C5 C6 177.6(4)
C4 C5 C6 C1 1.9(8)
C4 C5 C6 C7 -179.4(5)
O1 C1 C6 C5 179.3(5)
C2 C1 C6 C5 0.0(8)
O1 C1 C6 C7 0.7(8)
C2 C1 C6 C7 -178.5(5)
C8 N1 C7 C6 179.7(5)
Cu N1 C7 C6 -2.9(8)
C5 C6 C7 N1 164.6(5)
C1 C6 C7 N1 -16.8(9)
C7 N1 C8 C9 118.3(5)
Cu N1 C8 C9 -59.3(5)
N1 C8 C9 C10 -53.5(6)
N1 C8 C9 C12 71.7(6)
N1 C8 C9 C11 -173.8(5)
C13 N2 C12 C9 -140.0(6)
Cu N2 C12 C9 42.4(7)
C10 C9 C12 N2 62.6(7)
C8 C9 C12 N2 -62.4(7)
C11 C9 C12 N2 -177.6(6)
C12 N2 C13 C14 -170.2(5)
Cu N2 C13 C14 7.4(8)
N2 C13 C14 C19 7.2(9)
N2 C13 C14 C15 -175.2(5)
C19 C14 C15 C16 0.2(8)
C13 C14 C15 C16 -177.5(5)
C14 C15 C16 C17 0.0(8)
C14 C15 C16 Cl2 -179.0(4)
C15 C16 C17 C18 -0.7(8)
Cl2 C16 C17 C18 178.4(4)
C16 C17 C18 C19 1.0(8)
Cu O2 C19 C14 -17.7(7)
Zn O2 C19 C14 -177.1(4)
Cu O2 C19 C18 162.7(4)
Zn O2 C19 C18 3.3(7)
C15 C14 C19 O2 -179.5(5)
C13 C14 C19 O2 -2.0(8)
C15 C14 C19 C18 0.1(8)
C13 C14 C19 C18 177.7(5)
C17 C18 C19 O2 178.9(5)
C17 C18 C19 C14 -0.8(8)
